data_4501461
loop_
_publ_author_name
'Maegawa, Yusuke'
'Ohshima, Takashi'
'Hayashi, Yukiko'
'Agura, Kazushi'
'Iwasaki, Takanori'
'Mashima, Kazushi'

_publ_section_title
;
 Additive Effect ofN-Heteroaromatics on Transesterification Catalyzed by
 Tetranuclear Zinc Cluster
;
_journal_issue 10
_journal_name_full 'ACS Catalysis'
_journal_page_first 1178
_journal_paper_doi 10.1021/cs200224b
_journal_volume 1
_journal_year 2011
_chemical_formula_sum 'C18 H36 F5 N4 O4 Zn'
_chemical_formula_weight 532.88
_chemical_name_systematic
;
 ?
;
_space_group_IT_number 2
_symmetry_cell_setting triclinic
_symmetry_space_group_name_Hall '-P 1'
_symmetry_space_group_name_H-M 'P -1'
_atom_sites_solution_hydrogens geom
_atom_sites_solution_primary direct
_atom_sites_solution_secondary difmap
_audit_creation_method SHELXL-97
_cell_angle_alpha 79.805(9)
_cell_angle_beta 81.630(12)
_cell_angle_gamma 80.763(11)
_cell_formula_units_Z 2
_cell_length_a 7.944(4)
_cell_length_b 8.854(4)
_cell_length_c 16.032(7)
_cell_measurement_reflns_used 2236
_cell_measurement_temperature 293.1500
_cell_measurement_theta_max 27.4779
_cell_measurement_theta_min 3.0598
_cell_volume 1087.4(9)
_computing_cell_refinement 'CrystalClear (Rigaku Inc., 2007)'
_computing_data_collection 'CrystalClear (Rigaku Inc., 2007)'
_computing_data_reduction 'CrystalClear (Rigaku Inc., 2007)'
_computing_molecular_graphics 'Yadokari-XG 2009 (Wakita Nemoto et al., 2009)'
_computing_publication_material 'Yadokari-XG 2009 (Wakita,Nemoto et al., 2009)'
_computing_structure_refinement 'SHELXL-97 (Sheldrick, 1997)'
_computing_structure_solution
;
Patterson on SHELXL-97
;
_diffrn_ambient_temperature 293.1500
_diffrn_detector_area_resol_mean 14.6306
_diffrn_measured_fraction_theta_full 0.948
_diffrn_measured_fraction_theta_max 0.948
_diffrn_measurement_method dtprofit.ref
_diffrn_radiation_monochromator 'Graphite Monochromator'
_diffrn_radiation_source 'Sealed Tube'
_diffrn_radiation_type MoK\a
_diffrn_radiation_wavelength 0.71075
_diffrn_reflns_av_R_equivalents 0.0242
_diffrn_reflns_av_sigmaI/netI 0.0433
_diffrn_reflns_limit_h_max 9
_diffrn_reflns_limit_h_min -10
_diffrn_reflns_limit_k_max 11
_diffrn_reflns_limit_k_min -11
_diffrn_reflns_limit_l_max 20
_diffrn_reflns_limit_l_min -20
_diffrn_reflns_number 9991
_diffrn_reflns_theta_full 27.48
_diffrn_reflns_theta_max 27.48
_diffrn_reflns_theta_min 3.23
_exptl_absorpt_coefficient_mu 1.206
_exptl_absorpt_correction_T_max 1.0000
_exptl_absorpt_correction_T_min 0.9288
_exptl_absorpt_correction_type multi-scan
_exptl_crystal_colour Colorless
_exptl_crystal_density_diffrn 1.628
_exptl_crystal_density_method 'not measured'
_exptl_crystal_description Prism
_exptl_crystal_F_000 558
_exptl_crystal_size_max 0.2000
_exptl_crystal_size_mid 0.2000
_exptl_crystal_size_min 0.2000
_refine_diff_density_max 1.151
_refine_diff_density_min -0.704
_refine_diff_density_rms 0.087
_refine_ls_extinction_method none
_refine_ls_goodness_of_fit_ref 1.058
_refine_ls_matrix_type full
_refine_ls_number_parameters 302
_refine_ls_number_reflns 4740
_refine_ls_number_restraints 0
_refine_ls_restrained_S_all 1.058
_refine_ls_R_factor_all 0.0615
_refine_ls_R_factor_gt 0.0477
_refine_ls_shift/su_max 0.001
_refine_ls_shift/su_mean 0.000
_refine_ls_structure_factor_coef Fsqd
_refine_ls_weighting_details 'calc w=1/[\s^2^(Fo^2^)+(0.1000P)^2^+0.0000P] where P=(Fo^2^+2Fc^2^)/3'
_refine_ls_weighting_scheme calc
_refine_ls_wR_factor_gt 0.1315
_refine_ls_wR_factor_ref 0.1532
_reflns_number_gt 3854
_reflns_number_total 4740
_reflns_threshold_expression >2sigma(I)
_cod_data_source_file cs200224b_si_002.cif
_cod_data_source_block ydkr
_cod_depositor_comments
;
The following automatic conversions were performed:

'_exptl_absorpt_correction_type' value 'Multi-scan' changed to
'multi-scan' according to
/home/saulius/struct/CIF-dictionaries/cif_core.dic dictionary named
'cif_core.dic' version 2.4.1 from 2010-06-29.

Automatic conversion script
Id: cif_fix_values 1715 2011-07-08 13:25:40Z adriana 
;
_cod_original_cell_volume 1087.3(9)
_cod_database_code 4501461

loop_
_symmetry_equiv_pos_as_xyz
'x, y, z'
'-x, -y, -z'

loop_
_atom_site_label
_atom_site_type_symbol
_atom_site_fract_x
_atom_site_fract_y
_atom_site_fract_z
_atom_site_U_iso_or_equiv
_atom_site_adp_type
_atom_site_occupancy
_atom_site_symmetry_multiplicity
_atom_site_calc_flag
_atom_site_refinement_flags
Zn1 Zn 0.66265(4) 0.63930(4) 0.714799(19) 0.02598(15) Uani 1 1 d .
O1 O 0.4691(3) 0.5418(2) 0.69193(13) 0.0298(5) Uani 1 1 d .
O2 O 0.5638(3) 0.8222(2) 0.77042(13) 0.0346(5) Uani 1 1 d .
O3 O 0.3860(3) 0.7027(2) 0.87367(14) 0.0373(5) Uani 1 1 d .
F5 F 0.3508(3) 0.9533(2) 0.95123(12) 0.0495(6) Uani 1 1 d .
O4 O 0.6855(3) 0.4017(3) 0.62220(15) 0.0341(5) Uani 1 1 d .
N1 N 0.7690(3) 0.7552(3) 0.60674(15) 0.0249(5) Uani 1 1 d .
F8 F 0.4566(3) 0.3223(2) 0.53594(13) 0.0462(5) Uani 1 1 d .
N3 N 0.8212(3) 0.5062(3) 0.79153(15) 0.0267(5) Uani 1 1 d .
F9 F 0.2566(3) 0.4621(3) 0.59971(17) 0.0660(7) Uani 1 1 d .
N2 N 0.9251(3) 0.9906(3) 0.36452(16) 0.0287(6) Uani 1 1 d .
F10 F 0.2582(4) 1.0449(3) 0.83232(16) 0.0709(8) Uani 1 1 d .
C9 C 0.4525(4) 0.8130(3) 0.83569(17) 0.0257(6) Uani 1 1 d .
F11 F 0.5132(4) 1.0624(3) 0.85000(19) 0.0781(9) Uani 1 1 d .
C1 C 0.8783(4) 0.9159(3) 0.44366(18) 0.0261(6) Uani 1 1 d .
C2 C 0.7450(4) 0.9826(3) 0.49968(18) 0.0252(6) Uani 1 1 d .
H1 H 0.6886 1.0816 0.4832 0.030 Uiso 1 1 calc R
F12 F 0.3613(4) 0.2433(3) 0.66430(16) 0.0793(9) Uani 1 1 d .
C11 C 0.9909(4) 0.5182(4) 0.78184(19) 0.0300(7) Uani 1 1 d .
H2 H 1.0368 0.5751 0.7316 0.036 Uiso 1 1 calc R
C3 C 0.8983(4) 0.6926(3) 0.55337(18) 0.0250(6) Uani 1 1 d .
H3 H 0.9510 0.5928 0.5714 0.030 Uiso 1 1 calc R
C4 C 0.8214(4) 1.1335(4) 0.3317(2) 0.0340(7) Uani 1 1 d .
H4 H 0.7077 1.1132 0.3282 0.051 Uiso 1 1 calc R
H5 H 0.8727 1.1739 0.2759 0.051 Uiso 1 1 calc R
H6 H 0.8153 1.2080 0.3693 0.051 Uiso 1 1 calc R
C7 C 0.3996(4) 0.3674(4) 0.6109(2) 0.0335(7) Uani 1 1 d .
C5 C 0.9570(4) 0.7658(3) 0.47478(18) 0.0244(6) Uani 1 1 d .
H7 H 1.0486 0.7170 0.4418 0.029 Uiso 1 1 calc R
C10 C 0.3950(4) 0.9696(4) 0.8675(2) 0.0348(7) Uani 1 1 d .
C8 C 0.5337(4) 0.4431(3) 0.64351(18) 0.0256(6) Uani 1 1 d .
C6 C 0.6993(4) 0.9019(3) 0.57791(18) 0.0260(6) Uani 1 1 d .
H8 H 0.6140 0.9507 0.6142 0.031 Uiso 1 1 calc R
N4 N 1.1360(3) 0.3040(3) 0.98118(16) 0.0323(6) Uani 1 1 d .
C12 C 0.7635(4) 0.4154(4) 0.8636(2) 0.0346(7) Uani 1 1 d .
H9 H 0.6483 0.4017 0.8714 0.042 Uiso 1 1 calc R
C13 C 1.0377(4) 0.3630(3) 0.91833(18) 0.0271(6) Uani 1 1 d .
C14 C 1.0993(4) 0.4520(4) 0.84135(19) 0.0302(7) Uani 1 1 d .
H10 H 1.2145 0.4658 0.8309 0.036 Uiso 1 1 calc R
C15 C 0.8621(4) 0.3425(4) 0.9257(2) 0.0333(7) Uani 1 1 d .
H11 H 0.8144 0.2794 0.9730 0.040 Uiso 1 1 calc R
C16 C 1.0727(5) 0.2016(4) 1.0564(2) 0.0399(8) Uani 1 1 d .
H12 H 0.9728 0.2550 1.0856 0.060 Uiso 1 1 calc R
H13 H 1.1604 0.1708 1.0938 0.060 Uiso 1 1 calc R
H14 H 1.0432 0.1115 1.0394 0.060 Uiso 1 1 calc R
C17 C 1.3135(4) 0.3342(4) 0.9733(2) 0.0414(8) Uani 1 1 d .
H15 H 1.3856 0.2664 0.9381 0.062 Uiso 1 1 calc R
H16 H 1.3513 0.3162 1.0289 0.062 Uiso 1 1 calc R
H17 H 1.3203 0.4400 0.9477 0.062 Uiso 1 1 calc R
C18 C 1.0561(5) 0.9173(4) 0.3054(2) 0.0389(8) Uani 1 1 d .
H18 H 1.1524 0.8681 0.3347 0.058 Uiso 1 1 calc R
H19 H 1.0928 0.9943 0.2592 0.058 Uiso 1 1 calc R
H20 H 1.0094 0.8411 0.2833 0.058 Uiso 1 1 calc R

loop_
_atom_site_aniso_label
_atom_site_aniso_U_11
_atom_site_aniso_U_22
_atom_site_aniso_U_33
_atom_site_aniso_U_23
_atom_site_aniso_U_13
_atom_site_aniso_U_12
Zn1 0.0257(2) 0.0290(2) 0.0231(2) -0.00484(15) -0.00130(14) -0.00399(16)
O1 0.0273(11) 0.0331(12) 0.0300(11) -0.0105(9) 0.0004(9) -0.0045(9)
O2 0.0376(13) 0.0363(12) 0.0300(11) -0.0110(9) 0.0047(10) -0.0073(10)
O3 0.0457(14) 0.0311(12) 0.0343(12) -0.0080(10) 0.0064(10) -0.0100(10)
F5 0.0732(15) 0.0427(12) 0.0297(10) -0.0137(8) 0.0061(10) -0.0019(11)
O4 0.0253(12) 0.0374(12) 0.0392(12) -0.0104(10) -0.0021(9) 0.0003(9)
N1 0.0245(13) 0.0264(13) 0.0237(11) -0.0054(9) -0.0013(10) -0.0029(10)
F8 0.0443(12) 0.0565(13) 0.0454(12) -0.0309(10) -0.0049(9) -0.0050(10)
N3 0.0273(13) 0.0288(13) 0.0239(12) -0.0026(10) -0.0030(10) -0.0055(10)
F9 0.0330(12) 0.0871(17) 0.0926(19) -0.0606(15) -0.0241(12) 0.0144(12)
N2 0.0286(14) 0.0275(13) 0.0268(12) 0.0010(10) -0.0014(10) -0.0020(11)
F10 0.092(2) 0.0504(14) 0.0669(16) -0.0215(12) -0.0320(15) 0.0340(13)
C9 0.0294(16) 0.0289(15) 0.0188(13) -0.0042(11) -0.0066(11) -0.0007(12)
F11 0.0885(19) 0.0561(15) 0.096(2) -0.0469(14) 0.0462(16) -0.0430(14)
C1 0.0241(15) 0.0276(15) 0.0275(14) -0.0033(11) -0.0044(12) -0.0058(12)
C2 0.0211(14) 0.0227(14) 0.0314(15) -0.0031(11) -0.0057(11) -0.0004(11)
F12 0.111(2) 0.0835(19) 0.0584(15) 0.0127(13) -0.0279(15) -0.0685(18)
C11 0.0294(16) 0.0353(17) 0.0257(14) -0.0012(12) -0.0001(12) -0.0127(13)
C3 0.0260(15) 0.0234(14) 0.0253(14) -0.0037(11) -0.0044(11) -0.0016(11)
C4 0.0388(18) 0.0309(16) 0.0316(16) 0.0029(13) -0.0089(14) -0.0071(14)
C7 0.0327(18) 0.0338(17) 0.0336(16) -0.0081(13) 0.0018(13) -0.0061(14)
C5 0.0196(14) 0.0285(15) 0.0248(13) -0.0064(11) -0.0015(11) -0.0011(11)
C10 0.0419(19) 0.0318(17) 0.0289(15) -0.0080(13) 0.0028(14) -0.0033(15)
C8 0.0252(15) 0.0246(14) 0.0251(14) -0.0032(11) -0.0022(12) 0.0001(12)
C6 0.0215(14) 0.0290(15) 0.0274(14) -0.0076(12) -0.0002(11) -0.0018(12)
N4 0.0325(15) 0.0348(15) 0.0293(13) -0.0057(11) -0.0058(11) -0.0007(11)
C12 0.0254(16) 0.0426(19) 0.0327(16) 0.0032(14) 0.0000(13) -0.0089(14)
C13 0.0288(16) 0.0275(15) 0.0246(14) -0.0066(11) -0.0007(12) -0.0026(12)
C14 0.0231(15) 0.0380(17) 0.0307(15) -0.0063(13) -0.0017(12) -0.0084(13)
C15 0.0299(17) 0.0386(18) 0.0278(15) 0.0036(13) 0.0002(12) -0.0074(14)
C16 0.045(2) 0.0429(19) 0.0265(15) 0.0010(14) -0.0057(14) 0.0028(16)
C17 0.0339(19) 0.0393(19) 0.054(2) -0.0059(16) -0.0168(16) -0.0049(15)
C18 0.0409(19) 0.0440(19) 0.0281(16) -0.0032(14) 0.0034(14) -0.0039(15)

loop_
_atom_type_symbol
_atom_type_description
_atom_type_scat_dispersion_real
_atom_type_scat_dispersion_imag
_atom_type_scat_source
C C 0.0033 0.0016 'International Tables Vol C Tables 4.2.6.8 and 6.1.1.4'
H H 0.0000 0.0000 'International Tables Vol C Tables 4.2.6.8 and 6.1.1.4'
F F 0.0171 0.0103 'International Tables Vol C Tables 4.2.6.8 and 6.1.1.4'
O O 0.0106 0.0060 'International Tables Vol C Tables 4.2.6.8 and 6.1.1.4'
Zn Zn 0.2839 1.4301 'International Tables Vol C Tables 4.2.6.8 and 6.1.1.4'
N N 0.0061 0.0033 'International Tables Vol C Tables 4.2.6.8 and 6.1.1.4'

loop_
_geom_angle_atom_site_label_1
_geom_angle_atom_site_label_2
_geom_angle_atom_site_label_3
_geom_angle
O2 Zn1 O1 107.84(9)
O2 Zn1 N3 106.74(10)
O1 Zn1 N3 115.64(9)
O2 Zn1 N1 97.01(10)
O1 Zn1 N1 110.34(9)
N3 Zn1 N1 117.12(10)
C8 O1 Zn1 106.51(18)
C9 O2 Zn1 121.9(2)
C3 N1 C6 115.3(2)
C3 N1 Zn1 124.46(19)
C6 N1 Zn1 119.90(19)
C12 N3 C11 115.4(3)
C12 N3 Zn1 122.2(2)
C11 N3 Zn1 121.77(19)
C1 N2 C4 119.4(3)
C1 N2 C18 121.3(2)
C4 N2 C18 118.2(2)
O3 C9 O2 129.7(3)
O3 C9 C10 117.7(3)
O2 C9 C10 112.6(3)
N2 C1 C2 121.7(3)
N2 C1 C5 122.4(3)
C2 C1 C5 115.9(3)
C6 C2 C1 119.8(3)
C6 C2 H1 120.1
C1 C2 H1 120.1
N3 C11 C14 124.1(3)
N3 C11 H2 117.9
C14 C11 H2 117.9
N1 C3 C5 124.4(3)
N1 C3 H3 117.8
C5 C3 H3 117.8
N2 C4 H4 109.5
N2 C4 H5 109.5
H4 C4 H5 109.5
N2 C4 H6 109.5
H4 C4 H6 109.5
H5 C4 H6 109.5
F9 C7 F12 108.2(3)
F9 C7 F8 105.9(3)
F12 C7 F8 106.8(3)
F9 C7 C8 112.7(3)
F12 C7 C8 110.9(3)
F8 C7 C8 112.0(3)
C3 C5 C1 119.9(3)
C3 C5 H7 120.1
C1 C5 H7 120.1
F11 C10 F5 106.5(3)
F11 C10 F10 106.9(3)
F5 C10 F10 106.4(3)
F11 C10 C9 113.6(3)
F5 C10 C9 112.4(3)
F10 C10 C9 110.7(3)
O4 C8 O1 127.7(3)
O4 C8 C7 118.3(3)
O1 C8 C7 113.9(2)
N1 C6 C2 124.7(3)
N1 C6 H8 117.7
C2 C6 H8 117.7
C13 N4 C16 121.2(3)
C13 N4 C17 120.6(3)
C16 N4 C17 118.0(3)
N3 C12 C15 124.7(3)
N3 C12 H9 117.7
C15 C12 H9 117.7
N4 C13 C14 122.9(3)
N4 C13 C15 122.1(3)
C14 C13 C15 115.0(3)
C11 C14 C13 120.5(3)
C11 C14 H10 119.7
C13 C14 H10 119.7
C12 C15 C13 120.0(3)
C12 C15 H11 120.0
C13 C15 H11 120.0
N4 C16 H12 109.5
N4 C16 H13 109.5
H12 C16 H13 109.5
N4 C16 H14 109.5
H12 C16 H14 109.5
H13 C16 H14 109.5
N4 C17 H15 109.5
N4 C17 H16 109.5
H15 C17 H16 109.5
N4 C17 H17 109.5
H15 C17 H17 109.5
H16 C17 H17 109.5
N2 C18 H18 109.5
N2 C18 H19 109.5
H18 C18 H19 109.5
N2 C18 H20 109.5
H18 C18 H20 109.5
H19 C18 H20 109.5

loop_
_geom_bond_atom_site_label_1
_geom_bond_atom_site_label_2
_geom_bond_distance
Zn1 O2 1.983(2)
Zn1 O1 1.987(2)
Zn1 N3 1.987(3)
Zn1 N1 1.998(2)
O1 C8 1.269(4)
O2 C9 1.268(3)
O3 C9 1.210(3)
F5 C10 1.325(4)
O4 C8 1.220(3)
N1 C3 1.350(4)
N1 C6 1.356(4)
F8 C7 1.327(4)
N3 C12 1.351(4)
N3 C11 1.353(4)
F9 C7 1.313(4)
N2 C1 1.353(4)
N2 C4 1.454(4)
N2 C18 1.455(4)
F10 C10 1.325(4)
C9 C10 1.540(4)
F11 C10 1.313(4)
C1 C2 1.410(4)
C1 C5 1.412(4)
C2 C6 1.360(4)
C2 H1 0.9300
F12 C7 1.316(4)
C11 C14 1.369(4)
C11 H2 0.9300
C3 C5 1.364(4)
C3 H3 0.9300
C4 H4 0.9600
C4 H5 0.9600
C4 H6 0.9600
C7 C8 1.540(4)
C5 H7 0.9300
C6 H8 0.9300
N4 C13 1.346(4)
N4 C16 1.453(4)
N4 C17 1.460(4)
C12 C15 1.364(4)
C12 H9 0.9300
C13 C14 1.410(4)
C13 C15 1.420(4)
C14 H10 0.9300
C15 H11 0.9300
C16 H12 0.9600
C16 H13 0.9600
C16 H14 0.9600
C17 H15 0.9600
C17 H16 0.9600
C17 H17 0.9600
C18 H18 0.9600
C18 H19 0.9600
C18 H20 0.9600

loop_
_geom_torsion_atom_site_label_1
_geom_torsion_atom_site_label_2
_geom_torsion_atom_site_label_3
_geom_torsion_atom_site_label_4
_geom_torsion
O2 Zn1 O1 C8 168.80(18)
N3 Zn1 O1 C8 -71.9(2)
N1 Zn1 O1 C8 64.0(2)
O1 Zn1 O2 C9 51.9(2)
N3 Zn1 O2 C9 -72.9(2)
N1 Zn1 O2 C9 166.0(2)
O2 Zn1 N1 C3 159.0(2)
O1 Zn1 N1 C3 -89.0(2)
N3 Zn1 N1 C3 46.1(3)
O2 Zn1 N1 C6 -28.4(2)
O1 Zn1 N1 C6 83.6(2)
N3 Zn1 N1 C6 -141.3(2)
O2 Zn1 N3 C12 76.9(3)
O1 Zn1 N3 C12 -43.1(3)
N1 Zn1 N3 C12 -175.9(2)
O2 Zn1 N3 C11 -93.0(2)
O1 Zn1 N3 C11 147.0(2)
N1 Zn1 N3 C11 14.3(3)
Zn1 O2 C9 O3 -1.5(5)
Zn1 O2 C9 C10 179.96(19)
C4 N2 C1 C2 -8.5(4)
C18 N2 C1 C2 -176.5(3)
C4 N2 C1 C5 170.4(3)
C18 N2 C1 C5 2.4(4)
N2 C1 C2 C6 178.4(3)
C5 C1 C2 C6 -0.5(4)
C12 N3 C11 C14 -3.4(5)
Zn1 N3 C11 C14 167.1(2)
C6 N1 C3 C5 -1.2(4)
Zn1 N1 C3 C5 171.7(2)
N1 C3 C5 C1 -1.6(4)
N2 C1 C5 C3 -176.5(3)
C2 C1 C5 C3 2.4(4)
O3 C9 C10 F11 152.9(3)
O2 C9 C10 F11 -28.3(4)
O3 C9 C10 F5 31.9(4)
O2 C9 C10 F5 -149.3(3)
O3 C9 C10 F10 -86.9(3)
O2 C9 C10 F10 91.8(3)
Zn1 O1 C8 O4 7.5(4)
Zn1 O1 C8 C7 -173.78(19)
F9 C7 C8 O4 -148.4(3)
F12 C7 C8 O4 90.1(4)
F8 C7 C8 O4 -29.1(4)
F9 C7 C8 O1 32.8(4)
F12 C7 C8 O1 -88.7(3)
F8 C7 C8 O1 152.1(3)
C3 N1 C6 C2 3.4(4)
Zn1 N1 C6 C2 -169.9(2)
C1 C2 C6 N1 -2.5(4)
C11 N3 C12 C15 2.2(5)
Zn1 N3 C12 C15 -168.3(3)
C16 N4 C13 C14 -174.5(3)
C17 N4 C13 C14 1.9(5)
C16 N4 C13 C15 6.8(5)
C17 N4 C13 C15 -176.7(3)
N3 C11 C14 C13 0.7(5)
N4 C13 C14 C11 -175.5(3)
C15 C13 C14 C11 3.2(4)
N3 C12 C15 C13 1.8(5)
N4 C13 C15 C12 174.4(3)
C14 C13 C15 C12 -4.4(5)
